data_7012801
loop_
_publ_author_name
'Kamimura, Sou'
'Kuwata, Shigeki'
'Iwasaki, Masakazu'
'Ishii, Youichi'

_publ_section_title
;
 Syntheses, structures and solution behaviour of cyclotriphosphato
 complexes of Pd(ii), Pt(ii) and Pt(iv)
;
_journal_issue 13
_journal_name_full 'Dalton Transactions'
_journal_page_first 2666
_journal_paper_doi 10.1039/b301223a
_journal_year 2003
_chemical_formula_sum 'C75 H69 N2 O9 P7 Pt'
_chemical_formula_weight 1554.28
_space_group_IT_number 9
_symmetry_cell_setting monoclinic
_symmetry_Int_Tables_number 9
_symmetry_space_group_name_Hall 'C -2yc'
_symmetry_space_group_name_H-M 'C 1 c 1'
_audit_creation_date 'Mon Apr  7 14:43:48 2003'
_audit_creation_method 'by teXsan'
_cell_angle_alpha 90
_cell_angle_beta 122.45(2)
_cell_angle_gamma 90
_cell_formula_units_Z 4
_cell_length_a 29.960(8)
_cell_length_b 13.177(9)
_cell_length_c 21.038(7)
_cell_measurement_reflns_used 25
_cell_measurement_temperature 294.2
_cell_measurement_theta_max 19.5
_cell_measurement_theta_min 17.7
_cell_volume 7009(6)
_computing_cell_refinement 'MSC/AFC Diffractometer Control'
_computing_data_collection 'MSC/AFC Diffractometer Control'
_computing_data_reduction 'teXsan Ver. 1.11'
_computing_publication_material 'teXsan Ver. 1.11'
_computing_structure_refinement 'teXsan Ver. 1.10'
_computing_structure_solution 'DIRDIF94 (PATTY)'
_diffrn_measured_fraction_theta_full 0.9987
_diffrn_measured_fraction_theta_max 0.9987
_diffrn_measurement_device_type 'Rigaku AFC7R'
_diffrn_measurement_method \w-2\q
_diffrn_radiation_type 'Mo K\a'
_diffrn_radiation_wavelength 0.7107
_diffrn_reflns_av_R_equivalents 0.058
_diffrn_reflns_limit_h_max 38
_diffrn_reflns_limit_h_min 0
_diffrn_reflns_limit_k_max 17
_diffrn_reflns_limit_k_min 0
_diffrn_reflns_limit_l_max 23
_diffrn_reflns_limit_l_min -27
_diffrn_reflns_number 8564
_diffrn_reflns_theta_full 27.51
_diffrn_reflns_theta_max 27.51
_diffrn_standards_decay_% 0.48
_diffrn_standards_interval_count 150
_diffrn_standards_number 3
_exptl_absorpt_coefficient_mu 2.212
_exptl_absorpt_correction_T_max 0.998
_exptl_absorpt_correction_T_min 0.868
_exptl_absorpt_correction_type psi-scan
_exptl_absorpt_process_details '(North, Phillips & Mathews, 1968)'
_exptl_crystal_colour colorless
_exptl_crystal_density_diffrn 1.473
_exptl_crystal_density_method 'not measured'
_exptl_crystal_description prismatic
_exptl_crystal_size_max 0.500
_exptl_crystal_size_mid 0.300
_exptl_crystal_size_min 0.200
_refine_diff_density_max 0.74
_refine_diff_density_min -1.07
_refine_ls_abs_structure_Flack 0.43(1)
_refine_ls_extinction_coef 0.00051(5)
_refine_ls_extinction_method 'Zachariasen(1967) type 2 Gaussian isotropic'
_refine_ls_goodness_of_fit_ref 1.141
_refine_ls_hydrogen_treatment noref
_refine_ls_number_parameters 849
_refine_ls_number_reflns 8050
_refine_ls_R_factor_gt 0.0438
_refine_ls_shift/su_max 0.0236
_refine_ls_structure_factor_coef Fsqd
_refine_ls_weighting_details 'w = 1/[\s^2^(Fo^2^) + (0.03000(Max(Fo^2^,0) + 2Fc^2^)/3)^2^]'
_refine_ls_weighting_scheme calc
_refine_ls_wR_factor_ref 0.0918
_reflns_number_gt 5695
_reflns_number_total 8050
_cod_data_source_file b301223a.txt
_cod_data_source_block (PPN)2[PtMe3(P3O9)](7)
_cod_original_cell_volume 7008(5)
_cod_original_formula_sum 'C75 H69 N2 O9 P7 Pt '
_cod_database_code 7012801
_reflns_threshold_criterion F^2^>2.0\s(F^2^)

loop_
_symmetry_equiv_pos_as_xyz
x,y,z
x,-y,1/2+z
1/2+x,1/2+y,z
1/2+x,1/2-y,1/2+z

loop_
_atom_site_label
_atom_site_type_symbol
_atom_site_fract_x
_atom_site_fract_y
_atom_site_fract_z
_atom_site_U_iso_or_equiv
_atom_site_adp_type
_atom_site_occupancy
_atom_site_calc_flag
_atom_site_refinement_flags
_atom_site_disorder_assembly
_atom_site_disorder_group
Pt(1) Pt -0.0073(4) 0.80698(3) -0.0060(6) 0.0737(1) Uani 1.00 d . . .
P(1) P -0.1112(5) 0.7758(2) 0.0027(6) 0.0586(6) Uani 1.00 d . . .
P(2) P -0.0220(4) 0.6506(1) 0.1004(6) 0.0421(5) Uani 1.00 d . . .
P(3) P -0.0201(5) 0.8607(2) 0.1338(6) 0.0598(6) Uani 1.00 d . . .
P(4) P 0.1307(4) 0.6314(2) 0.4172(6) 0.0408(5) Uani 1.00 d . . .
P(5) P 0.1994(5) 0.6668(1) 0.5843(6) 0.0373(5) Uani 1.00 d . . .
P(6) P 0.2767(5) 0.8372(1) -0.0665(6) 0.0383(5) Uani 1.00 d . . .
P(7) P 0.3392(4) 0.8621(1) 0.1021(6) 0.0372(5) Uani 1.00 d . . .
O(1) O -0.0918(5) 0.8010(5) -0.0476(8) 0.073(2) Uani 1.00 d . . .
O(2) O 0.0040(5) 0.6656(5) 0.0563(7) 0.057(2) Uani 1.00 d . . .
O(3) O 0.0061(5) 0.8920(5) 0.0941(7) 0.070(2) Uani 1.00 d . . .
O(4) O -0.1681(5) 0.7738(5) -0.0299(7) 0.081(2) Uani 1.00 d . . .
O(5) O -0.0844(5) 0.6700(4) 0.0447(7) 0.048(1) Uani 1.00 d . . .
O(6) O -0.0127(5) 0.5553(4) 0.1412(7) 0.055(2) Uani 1.00 d . . .
O(7) O -0.0067(5) 0.7443(4) 0.1570(7) 0.046(1) Uani 1.00 d . . .
O(8) O -0.0102(5) 0.9194(5) 0.1997(7) 0.086(2) Uani 1.00 d . . .
O(9) O -0.0836(5) 0.8532(4) 0.0731(7) 0.059(1) Uani 1.00 d . . .
N(1) N 0.1788(5) 0.6334(5) 0.5010(7) 0.050(2) Uani 1.00 d . . .
N(2) N 0.2942(5) 0.8679(5) 0.0156(7) 0.046(2) Uani 1.00 d . . .
C(1) C -0.0195(7) 0.721(1) -0.0948(9) 0.104(4) Uani 1.00 d . . .
C(2) C -0.0191(7) 0.938(1) -0.062(1) 0.145(5) Uani 1.00 d . . .
C(3) C 0.0697(7) 0.8115(9) 0.0313(10) 0.089(4) Uani 1.00 d . . .
C(4) C 0.1508(5) 0.6920(6) 0.3592(7) 0.041(2) Uani 1.00 d . . .
C(5) C 0.1161(5) 0.6916(7) 0.2809(8) 0.062(2) Uani 1.00 d . . .
C(6) C 0.1301(6) 0.7430(8) 0.2373(8) 0.069(3) Uani 1.00 d . . .
C(7) C 0.1788(6) 0.7924(8) 0.2710(8) 0.070(3) Uani 1.00 d . . .
C(8) C 0.2122(6) 0.7895(8) 0.3468(8) 0.069(3) Uani 1.00 d . . .
C(9) C 0.1983(5) 0.7416(7) 0.3909(8) 0.057(2) Uani 1.00 d . . .
C(10) C 0.0719(6) 0.6943(7) 0.4004(8) 0.048(2) Uani 1.00 d . . .
C(11) C 0.0525(6) 0.7813(7) 0.3596(8) 0.065(3) Uani 1.00 d . . .
C(12) C 0.0103(6) 0.8332(8) 0.3577(10) 0.078(4) Uani 1.00 d . . .
C(13) C -0.0117(6) 0.7941(9) 0.3940(9) 0.085(3) Uani 1.00 d . . .
C(14) C 0.0068(5) 0.7056(9) 0.4335(8) 0.074(3) Uani 1.00 d . . .
C(15) C 0.0482(5) 0.6546(7) 0.4370(8) 0.061(3) Uani 1.00 d . . .
C(16) C 0.1125(5) 0.5019(6) 0.3885(7) 0.045(2) Uani 1.00 d . . .
C(17) C 0.0650(5) 0.4789(6) 0.3207(8) 0.055(2) Uani 1.00 d . . .
C(18) C 0.0520(5) 0.3789(7) 0.2999(8) 0.062(2) Uani 1.00 d . . .
C(19) C 0.0844(6) 0.3003(7) 0.3452(9) 0.072(3) Uani 1.00 d . . .
C(20) C 0.1295(6) 0.3237(7) 0.4107(8) 0.067(2) Uani 1.00 d . . .
C(21) C 0.1441(5) 0.4226(6) 0.4325(8) 0.055(2) Uani 1.00 d . . .
C(22) C 0.1578(5) 0.6266(6) 0.6174(7) 0.041(2) Uani 1.00 d . . .
C(23) C 0.1398(6) 0.5274(7) 0.6038(8) 0.059(2) Uani 1.00 d . . .
C(24) C 0.1032(6) 0.4969(7) 0.6211(9) 0.069(3) Uani 1.00 d . . .
C(25) C 0.0871(5) 0.5635(8) 0.6559(8) 0.071(3) Uani 1.00 d . . .
C(26) C 0.1062(6) 0.6588(8) 0.6710(8) 0.072(3) Uani 1.00 d . . .
C(27) C 0.1414(6) 0.6934(7) 0.6512(8) 0.057(3) Uani 1.00 d . . .
C(28) C 0.2633(5) 0.6112(6) 0.6439(7) 0.040(2) Uani 1.00 d . . .
C(29) C 0.2838(5) 0.5931(7) 0.7201(7) 0.052(2) Uani 1.00 d . . .
C(30) C 0.3339(6) 0.5523(8) 0.7655(8) 0.064(2) Uani 1.00 d . . .
C(31) C 0.3636(5) 0.5307(8) 0.7355(8) 0.062(3) Uani 1.00 d . . .
C(32) C 0.3442(6) 0.5477(7) 0.6602(8) 0.059(2) Uani 1.00 d . . .
C(33) C 0.2935(5) 0.5869(6) 0.6143(8) 0.045(2) Uani 1.00 d . . .
C(34) C 0.2055(5) 0.8024(6) 0.5976(8) 0.045(2) Uani 1.00 d . . .
C(35) C 0.2483(5) 0.8472(6) 0.6617(8) 0.055(2) Uani 1.00 d . . .
C(36) C 0.2494(6) 0.9493(7) 0.6725(9) 0.076(3) Uani 1.00 d . . .
C(37) C 0.2079(7) 1.0107(7) 0.6215(9) 0.078(3) Uani 1.00 d . . .
C(38) C 0.1671(7) 0.9694(9) 0.5599(9) 0.088(3) Uani 1.00 d . . .
C(39) C 0.1646(6) 0.8666(9) 0.5475(8) 0.085(3) Uani 1.00 d . . .
C(40) C 0.2128(5) 0.8937(6) -0.1286(8) 0.044(2) Uani 1.00 d . . .
C(41) C 0.1924(6) 0.9037(7) -0.2050(8) 0.058(2) Uani 1.00 d . . .
C(42) C 0.1427(6) 0.9452(8) -0.2516(8) 0.071(3) Uani 1.00 d . . .
C(43) C 0.1139(6) 0.9778(8) -0.2240(9) 0.073(3) Uani 1.00 d . . .
C(44) C 0.1339(6) 0.9711(8) -0.1483(9) 0.071(3) Uani 1.00 d . . .
C(45) C 0.1831(5) 0.9296(7) -0.1008(8) 0.055(2) Uani 1.00 d . . .
C(46) C 0.2709(5) 0.7026(6) -0.0833(8) 0.045(2) Uani 1.00 d . . .
C(47) C 0.2258(5) 0.6558(6) -0.1379(8) 0.060(2) Uani 1.00 d . . .
C(48) C 0.2251(6) 0.5514(7) -0.1480(9) 0.069(3) Uani 1.00 d . . .
C(49) C 0.2685(6) 0.4944(7) -0.1039(9) 0.074(3) Uani 1.00 d . . .
C(50) C 0.3138(7) 0.5408(7) -0.0496(8) 0.079(3) Uani 1.00 d . . .
C(51) C 0.3160(6) 0.6431(8) -0.0393(8) 0.074(3) Uani 1.00 d . . .
C(52) C 0.3205(5) 0.8835(6) -0.0949(7) 0.043(2) Uani 1.00 d . . .
C(53) C 0.3355(6) 0.8222(6) -0.1332(8) 0.057(3) Uani 1.00 d . . .
C(54) C 0.3695(6) 0.8575(8) -0.1530(8) 0.068(3) Uani 1.00 d . . .
C(55) C 0.3875(6) 0.9565(8) -0.1355(8) 0.071(3) Uani 1.00 d . . .
C(56) C 0.3732(6) 1.0189(7) -0.0966(8) 0.071(3) Uani 1.00 d . . .
C(57) C 0.3390(6) 0.9823(6) -0.0775(8) 0.059(2) Uani 1.00 d . . .
C(58) C 0.3124(5) 0.7990(6) 0.1505(7) 0.044(2) Uani 1.00 d . . .
C(59) C 0.2678(6) 0.7404(9) 0.1102(8) 0.072(3) Uani 1.00 d . . .
C(60) C 0.2481(6) 0.6890(9) 0.1476(9) 0.091(4) Uani 1.00 d . . .
C(61) C 0.2717(6) 0.6949(8) 0.2230(9) 0.077(3) Uani 1.00 d . . .
C(62) C 0.3153(6) 0.7537(9) 0.2631(8) 0.085(4) Uani 1.00 d . . .
C(63) C 0.3357(6) 0.8071(8) 0.2279(8) 0.070(3) Uani 1.00 d . . .
C(64) C 0.3970(5) 0.7944(6) 0.1220(8) 0.044(2) Uani 1.00 d . . .
C(65) C 0.4097(5) 0.6997(7) 0.1570(8) 0.065(3) Uani 1.00 d . . .
C(66) C 0.4499(6) 0.6448(8) 0.1622(9) 0.085(4) Uani 1.00 d . . .
C(67) C 0.4784(7) 0.6799(9) 0.134(1) 0.085(4) Uani 1.00 d . . .
C(68) C 0.4672(6) 0.7728(8) 0.1007(8) 0.071(3) Uani 1.00 d . . .
C(69) C 0.4263(6) 0.8327(7) 0.0945(9) 0.053(3) Uani 1.00 d . . .
C(70) C 0.3603(5) 0.9878(5) 0.1381(8) 0.043(2) Uani 1.00 d . . .
C(71) C 0.3299(5) 1.0708(6) 0.0975(8) 0.053(2) Uani 1.00 d . . .
C(72) C 0.3463(6) 1.1677(6) 0.1222(9) 0.070(3) Uani 1.00 d . . .
C(73) C 0.3939(6) 1.1821(7) 0.1894(9) 0.072(3) Uani 1.00 d . . .
C(74) C 0.4246(6) 1.1029(7) 0.2312(8) 0.062(2) Uani 1.00 d . . .
C(75) C 0.4081(5) 1.0034(6) 0.2055(8) 0.053(2) Uani 1.00 d . . .
H(1) H 0.0067 0.7377 -0.1056 0.1251 Uiso 1.00 calc . . .
H(2) H -0.0156 0.6508 -0.0806 0.1251 Uiso 1.00 calc . . .
H(3) H -0.0533 0.7332 -0.1362 0.1251 Uiso 1.00 calc . . .
H(4) H -0.0530 0.9380 -0.1044 0.1744 Uiso 1.00 calc . . .
H(5) H -0.0147 0.9928 -0.0289 0.1744 Uiso 1.00 calc . . .
H(6) H 0.0069 0.9438 -0.0742 0.1744 Uiso 1.00 calc . . .
H(7) H 0.0749 0.8426 -0.0044 0.1068 Uiso 1.00 calc . . .
H(8) H 0.0888 0.8496 0.0778 0.1068 Uiso 1.00 calc . . .
H(9) H 0.0841 0.7444 0.0417 0.1068 Uiso 1.00 calc . . .
H(10) H 0.0841 0.6564 0.2594 0.0740 Uiso 1.00 calc . . .
H(11) H 0.1072 0.7449 0.1853 0.0822 Uiso 1.00 calc . . .
H(12) H 0.1892 0.8278 0.2421 0.0838 Uiso 1.00 calc . . .
H(13) H 0.2465 0.8213 0.3706 0.0826 Uiso 1.00 calc . . .
H(14) H 0.2224 0.7424 0.4452 0.0690 Uiso 1.00 calc . . .
H(15) H 0.0678 0.8071 0.3336 0.0781 Uiso 1.00 calc . . .
H(16) H -0.0018 0.8954 0.3322 0.0942 Uiso 1.00 calc . . .
H(17) H -0.0397 0.8285 0.3931 0.1020 Uiso 1.00 calc . . .
H(18) H -0.0084 0.6789 0.4599 0.0887 Uiso 1.00 calc . . .
H(19) H 0.0613 0.5927 0.4653 0.0732 Uiso 1.00 calc . . .
H(20) H 0.0429 0.5317 0.2906 0.0660 Uiso 1.00 calc . . .
H(21) H 0.0208 0.3634 0.2549 0.0749 Uiso 1.00 calc . . .
H(22) H 0.0757 0.2316 0.3315 0.0859 Uiso 1.00 calc . . .
H(23) H 0.1523 0.2705 0.4436 0.0804 Uiso 1.00 calc . . .
H(24) H 0.1771 0.4366 0.4796 0.0661 Uiso 1.00 calc . . .
H(25) H 0.1531 0.4804 0.5839 0.0705 Uiso 1.00 calc . . .
H(26) H 0.0898 0.4301 0.6101 0.0830 Uiso 1.00 calc . . .
H(27) H 0.0635 0.5420 0.6702 0.0854 Uiso 1.00 calc . . .
H(28) H 0.0962 0.7038 0.6968 0.0860 Uiso 1.00 calc . . .
H(29) H 0.1543 0.7616 0.6621 0.0680 Uiso 1.00 calc . . .
H(30) H 0.2639 0.6089 0.7420 0.0629 Uiso 1.00 calc . . .
H(31) H 0.3482 0.5394 0.8184 0.0764 Uiso 1.00 calc . . .
H(32) H 0.3989 0.5037 0.7681 0.0743 Uiso 1.00 calc . . .
H(33) H 0.3659 0.5328 0.6412 0.0705 Uiso 1.00 calc . . .
H(34) H 0.2801 0.5969 0.5633 0.0542 Uiso 1.00 calc . . .
H(35) H 0.2774 0.8062 0.6991 0.0656 Uiso 1.00 calc . . .
H(36) H 0.2799 0.9789 0.7167 0.0913 Uiso 1.00 calc . . .
H(37) H 0.2092 1.0816 0.6315 0.0930 Uiso 1.00 calc . . .
H(38) H 0.1398 1.0116 0.5250 0.1058 Uiso 1.00 calc . . .
H(39) H 0.1352 0.8387 0.5051 0.1019 Uiso 1.00 calc . . .
H(40) H 0.2132 0.8822 -0.2241 0.0701 Uiso 1.00 calc . . .
H(41) H 0.1293 0.9508 -0.3030 0.0846 Uiso 1.00 calc . . .
H(42) H 0.0804 1.0056 -0.2558 0.0877 Uiso 1.00 calc . . .
H(43) H 0.1144 0.9950 -0.1276 0.0848 Uiso 1.00 calc . . .
H(44) H 0.1975 0.9255 -0.0472 0.0664 Uiso 1.00 calc . . .
H(45) H 0.1955 0.6947 -0.1680 0.0716 Uiso 1.00 calc . . .
H(46) H 0.1942 0.5197 -0.1853 0.0831 Uiso 1.00 calc . . .
H(47) H 0.2682 0.4230 -0.1096 0.0885 Uiso 1.00 calc . . .
H(48) H 0.3451 0.5009 -0.0171 0.0949 Uiso 1.00 calc . . .
H(49) H 0.3490 0.6741 -0.0011 0.0886 Uiso 1.00 calc . . .
H(50) H 0.3229 0.7549 -0.1448 0.0688 Uiso 1.00 calc . . .
H(51) H 0.3812 0.8146 -0.1773 0.0811 Uiso 1.00 calc . . .
H(52) H 0.4107 0.9821 -0.1494 0.0856 Uiso 1.00 calc . . .
H(53) H 0.3875 1.0859 -0.0820 0.0853 Uiso 1.00 calc . . .
H(54) H 0.3285 1.0251 -0.0511 0.0703 Uiso 1.00 calc . . .
H(55) H 0.2511 0.7352 0.0581 0.0865 Uiso 1.00 calc . . .
H(56) H 0.2180 0.6484 0.1206 0.1098 Uiso 1.00 calc . . .
H(57) H 0.2586 0.6584 0.2489 0.0923 Uiso 1.00 calc . . .
H(58) H 0.3327 0.7582 0.3173 0.1014 Uiso 1.00 calc . . .
H(59) H 0.3663 0.8496 0.2578 0.0846 Uiso 1.00 calc . . .
H(60) H 0.3910 0.6736 0.1783 0.0778 Uiso 1.00 calc . . .
H(61) H 0.4588 0.5801 0.1870 0.1016 Uiso 1.00 calc . . .
H(62) H 0.5068 0.6400 0.1393 0.1021 Uiso 1.00 calc . . .
H(63) H 0.4881 0.7973 0.0825 0.0858 Uiso 1.00 calc . . .
H(64) H 0.4196 0.8980 0.0730 0.0640 Uiso 1.00 calc . . .
H(65) H 0.2976 1.0602 0.0528 0.0639 Uiso 1.00 calc . . .
H(66) H 0.3259 1.2240 0.0948 0.0837 Uiso 1.00 calc . . .
H(67) H 0.4061 1.2493 0.2080 0.0861 Uiso 1.00 calc . . .
H(68) H 0.4577 1.1147 0.2788 0.0748 Uiso 1.00 calc . . .
H(69) H 0.4302 0.9473 0.2350 0.0632 Uiso 1.00 calc . . .

loop_
_atom_site_aniso_label
_atom_site_aniso_U_11
_atom_site_aniso_U_22
_atom_site_aniso_U_33
_atom_site_aniso_U_12
_atom_site_aniso_U_13
_atom_site_aniso_U_23
Pt(1) 0.0559(2) 0.0982(3) 0.0553(2) -0.0113(2) 0.0222(1) 0.0297(2)
P(1) 0.0348(10) 0.063(1) 0.054(1) 0.0027(9) 0.0081(9) 0.0021(10)
P(2) 0.0380(9) 0.038(1) 0.051(1) 0.0037(8) 0.0240(8) 0.0043(8)
P(3) 0.049(1) 0.040(1) 0.060(1) 0.0010(10) 0.0092(10) -0.0003(10)
P(4) 0.0361(9) 0.051(1) 0.0315(9) 0.0042(8) 0.0153(8) -0.0032(8)
P(5) 0.0352(9) 0.042(1) 0.0299(9) 0.0025(8) 0.0146(8) -0.0007(8)
P(6) 0.0410(10) 0.038(1) 0.0330(9) 0.0039(8) 0.0177(8) -0.0015(7)
P(7) 0.0387(9) 0.037(1) 0.0344(9) 0.0004(8) 0.0183(8) -0.0028(8)
O(1) 0.051(2) 0.095(6) 0.050(4) 0.003(3) 0.013(3) 0.024(3)
O(2) 0.053(3) 0.072(3) 0.062(4) 0.004(3) 0.042(3) 0.009(3)
O(3) 0.064(4) 0.059(4) 0.075(4) -0.013(3) 0.029(3) 0.015(2)
O(4) 0.033(2) 0.111(5) 0.063(4) 0.003(3) 0.002(3) 0.001(4)
O(5) 0.038(2) 0.048(2) 0.054(3) -0.007(2) 0.023(2) -0.010(2)
O(6) 0.062(3) 0.033(3) 0.083(4) 0.008(2) 0.046(3) 0.013(2)
O(7) 0.034(2) 0.042(2) 0.043(3) 0.003(2) 0.009(2) -0.002(2)
O(8) 0.093(5) 0.056(4) 0.073(4) 0.004(3) 0.021(4) -0.027(3)
O(9) 0.048(2) 0.046(3) 0.061(3) 0.013(2) 0.016(2) 0.000(2)
N(1) 0.048(3) 0.068(5) 0.029(2) 0.017(3) 0.017(2) -0.001(3)
N(2) 0.049(3) 0.051(4) 0.034(2) 0.009(3) 0.021(2) -0.006(3)
C(1) 0.102(9) 0.16(1) 0.056(6) -0.027(9) 0.047(6) -0.006(5)
C(2) 0.107(9) 0.120(10) 0.17(1) 0.000(8) 0.048(9) 0.121(10)
C(3) 0.059(3) 0.13(1) 0.061(7) -0.011(6) 0.022(6) 0.040(6)
C(4) 0.038(3) 0.046(4) 0.038(3) 0.003(3) 0.019(2) -0.001(3)
C(5) 0.057(5) 0.077(6) 0.039(3) -0.006(4) 0.018(3) -0.008(4)
C(6) 0.088(6) 0.083(7) 0.038(5) 0.002(5) 0.036(4) 0.009(4)
C(7) 0.079(5) 0.080(7) 0.070(4) 0.024(4) 0.053(4) 0.027(5)
C(8) 0.051(5) 0.085(7) 0.070(4) 0.003(5) 0.032(4) 0.021(5)
C(9) 0.034(3) 0.061(6) 0.059(5) 0.003(3) 0.013(4) 0.002(4)
C(10) 0.035(4) 0.066(5) 0.034(4) 0.010(3) 0.013(3) -0.007(3)
C(11) 0.055(5) 0.060(5) 0.068(6) 0.012(4) 0.026(5) -0.002(4)
C(12) 0.052(6) 0.063(7) 0.093(8) 0.017(5) 0.021(6) -0.019(6)
C(13) 0.048(5) 0.103(7) 0.099(8) 0.007(5) 0.036(5) -0.045(5)
C(14) 0.039(4) 0.124(8) 0.065(5) -0.004(4) 0.032(4) -0.023(5)
C(15) 0.036(4) 0.098(7) 0.048(4) -0.001(4) 0.022(3) 0.000(4)
C(16) 0.052(4) 0.050(3) 0.040(3) 0.003(3) 0.028(3) -0.004(3)
C(17) 0.048(4) 0.060(4) 0.050(4) 0.005(4) 0.022(3) -0.001(4)
C(18) 0.064(5) 0.065(4) 0.055(5) -0.011(4) 0.029(4) -0.016(4)
C(19) 0.088(6) 0.049(5) 0.082(6) -0.006(4) 0.049(4) -0.015(4)
C(20) 0.082(5) 0.050(4) 0.075(5) 0.010(4) 0.046(4) 0.003(4)
C(21) 0.059(5) 0.051(4) 0.051(4) 0.005(3) 0.027(4) 0.003(3)
C(22) 0.033(3) 0.047(4) 0.038(4) 0.000(3) 0.016(3) 0.008(3)
C(23) 0.067(5) 0.048(4) 0.069(5) 0.000(4) 0.042(5) 0.002(4)
C(24) 0.059(6) 0.063(6) 0.080(7) -0.021(5) 0.034(5) -0.002(5)
C(25) 0.051(5) 0.094(6) 0.085(7) -0.004(4) 0.047(5) 0.010(5)
C(26) 0.067(6) 0.102(6) 0.078(6) -0.030(5) 0.060(5) -0.027(5)
C(27) 0.040(4) 0.062(6) 0.066(5) -0.007(4) 0.027(4) -0.031(4)
C(28) 0.035(3) 0.039(4) 0.035(3) -0.003(3) 0.011(2) -0.002(3)
C(29) 0.045(4) 0.068(6) 0.035(3) -0.003(4) 0.016(3) 0.000(4)
C(30) 0.050(4) 0.083(7) 0.031(4) 0.002(4) 0.004(3) 0.007(4)
C(31) 0.039(5) 0.068(6) 0.064(4) 0.012(4) 0.017(4) 0.010(5)
C(32) 0.046(4) 0.066(6) 0.066(4) 0.017(4) 0.031(4) 0.004(4)
C(33) 0.044(4) 0.049(5) 0.048(4) 0.004(3) 0.028(3) 0.003(3)
C(34) 0.050(4) 0.043(2) 0.049(4) 0.000(3) 0.032(3) 0.000(3)
C(35) 0.046(4) 0.050(4) 0.066(5) -0.008(3) 0.029(3) -0.009(4)
C(36) 0.091(7) 0.050(4) 0.101(7) -0.024(4) 0.061(6) -0.020(5)
C(37) 0.118(8) 0.039(6) 0.108(7) -0.006(4) 0.082(5) -0.005(4)
C(38) 0.133(9) 0.055(5) 0.077(6) 0.032(6) 0.056(6) 0.012(5)
C(39) 0.092(7) 0.057(5) 0.063(6) 0.027(5) 0.013(5) 0.008(4)
C(40) 0.040(3) 0.032(4) 0.045(3) -0.002(3) 0.013(3) 0.004(3)
C(41) 0.065(5) 0.052(5) 0.045(3) 0.006(4) 0.021(4) 0.000(4)
C(42) 0.067(5) 0.061(6) 0.051(5) 0.009(5) 0.010(4) 0.000(4)
C(43) 0.037(5) 0.058(6) 0.089(5) 0.008(4) 0.011(4) 0.004(5)
C(44) 0.046(4) 0.070(7) 0.094(5) 0.018(4) 0.036(4) 0.011(6)
C(45) 0.048(4) 0.060(5) 0.066(5) 0.012(4) 0.036(4) 0.008(4)
C(46) 0.060(4) 0.038(2) 0.055(4) 0.000(3) 0.042(3) -0.002(3)
C(47) 0.058(4) 0.047(4) 0.082(6) -0.004(4) 0.043(4) -0.008(4)
C(48) 0.081(6) 0.048(4) 0.092(7) -0.020(4) 0.055(5) -0.015(4)
C(49) 0.100(6) 0.042(6) 0.104(7) -0.001(4) 0.071(5) -0.003(4)
C(50) 0.110(7) 0.040(4) 0.066(6) 0.027(5) 0.033(5) 0.000(4)
C(51) 0.080(6) 0.040(4) 0.064(6) 0.011(4) 0.013(5) -0.006(4)
C(52) 0.037(4) 0.045(3) 0.038(4) -0.001(3) 0.014(3) 0.006(3)
C(53) 0.061(5) 0.055(6) 0.066(6) -0.005(4) 0.041(4) -0.024(4)
C(54) 0.059(6) 0.088(6) 0.072(6) 0.001(4) 0.046(5) -0.015(5)
C(55) 0.068(6) 0.095(6) 0.070(6) -0.025(5) 0.050(5) -0.013(5)
C(56) 0.099(7) 0.064(6) 0.083(7) -0.020(5) 0.071(6) -0.010(5)
C(57) 0.088(6) 0.042(4) 0.052(5) -0.006(4) 0.041(5) -0.012(4)
C(58) 0.050(4) 0.041(4) 0.043(3) 0.000(3) 0.027(3) 0.007(3)
C(59) 0.048(5) 0.080(7) 0.059(5) -0.013(4) 0.009(4) -0.020(5)
C(60) 0.108(8) 0.105(9) 0.099(6) -0.055(7) 0.080(7) -0.014(7)
C(61) 0.098(7) 0.074(7) 0.098(5) 0.003(5) 0.078(6) 0.024(5)
C(62) 0.101(7) 0.115(9) 0.050(5) -0.021(5) 0.049(5) 0.016(5)
C(63) 0.068(6) 0.083(7) 0.042(3) -0.018(5) 0.017(4) -0.004(4)
C(64) 0.037(3) 0.040(4) 0.047(4) -0.001(3) 0.016(3) -0.013(3)
C(65) 0.062(5) 0.045(4) 0.077(6) 0.012(4) 0.030(5) 0.011(4)
C(66) 0.067(6) 0.063(7) 0.122(9) 0.019(5) 0.050(6) -0.001(6)
C(67) 0.055(6) 0.079(7) 0.105(10) 0.023(5) 0.033(6) -0.025(5)
C(68) 0.052(5) 0.098(7) 0.074(6) 0.011(4) 0.041(5) -0.007(5)
C(69) 0.049(5) 0.061(5) 0.055(5) -0.004(4) 0.031(4) 0.003(4)
C(70) 0.055(4) 0.037(3) 0.050(4) -0.006(3) 0.036(3) -0.005(2)
C(71) 0.066(5) 0.042(3) 0.059(5) 0.004(3) 0.038(4) -0.002(3)
C(72) 0.099(6) 0.037(4) 0.102(6) 0.010(4) 0.072(5) -0.003(4)
C(73) 0.099(6) 0.043(5) 0.109(6) -0.026(4) 0.079(5) -0.024(4)
C(74) 0.070(5) 0.066(4) 0.063(5) -0.020(4) 0.044(4) -0.031(4)
C(75) 0.054(4) 0.057(4) 0.052(4) -0.007(4) 0.032(3) -0.008(4)

loop_
_atom_type_symbol
_atom_type_description
_atom_type_scat_dispersion_real
_atom_type_scat_dispersion_imag
_atom_type_scat_source
C C 0.003 0.002
;International Tables for Crystallography
(1992, Vol. C, Tables 4.2.6.8 and 6.1.1.1)
;
H H 0.000 0.000
;International Tables for Crystallography
(1992, Vol. C, Table 6.1.1.2)
;
N N 0.006 0.003
;International Tables for Crystallography
(1992, Vol. C, Tables 4.2.6.8 and 6.1.1.1)
;
O O 0.011 0.006
;International Tables for Crystallography
(1992, Vol. C, Tables 4.2.6.8 and 6.1.1.1)
;
P P 0.102 0.094
;International Tables for Crystallography
(1992, Vol. C, Tables 4.2.6.8 and 6.1.1.1)
;
Pt Pt -1.703 8.390
;International Tables for Crystallography
(1992, Vol. C, Tables 4.2.6.8 and 6.1.1.1)
;

loop_
_geom_angle_atom_site_label_1
_geom_angle_atom_site_label_2
_geom_angle_atom_site_label_3
_geom_angle
_geom_angle_site_symmetry_1
_geom_angle_site_symmetry_2
_geom_angle_site_symmetry_3
_geom_angle_publ_flag
O(1) Pt(1) O(2) 89.0(2) . . . yes
O(1) Pt(1) O(3) 88.8(3) . . . yes
O(1) Pt(1) C(1) 90.8(5) . . . yes
O(1) Pt(1) C(2) 89.6(4) . . . yes
O(1) Pt(1) C(3) 179.4(5) . . . yes
O(2) Pt(1) O(3) 88.3(2) . . . yes
O(2) Pt(1) C(1) 88.2(5) . . . yes
O(2) Pt(1) C(2) 178.1(6) . . . yes
O(2) Pt(1) C(3) 90.9(4) . . . yes
O(3) Pt(1) C(1) 176.5(5) . . . yes
O(3) Pt(1) C(2) 90.3(6) . . . yes
O(3) Pt(1) C(3) 91.7(5) . . . yes
C(1) Pt(1) C(2) 93.2(7) . . . yes
C(1) Pt(1) C(3) 88.7(6) . . . yes
C(2) Pt(1) C(3) 90.5(5) . . . yes
O(1) P(1) O(4) 118.2(4) . . . yes
O(1) P(1) O(5) 108.1(4) . . . yes
O(1) P(1) O(9) 107.8(4) . . . yes
O(4) P(1) O(5) 110.8(4) . . . yes
O(4) P(1) O(9) 109.8(4) . . . yes
O(5) P(1) O(9) 100.6(3) . . . yes
O(2) P(2) O(5) 108.3(3) . . . yes
O(2) P(2) O(6) 118.3(3) . . . yes
O(2) P(2) O(7) 108.6(3) . . . yes
O(5) P(2) O(6) 110.2(3) . . . yes
O(5) P(2) O(7) 100.2(3) . . . yes
O(6) P(2) O(7) 109.7(3) . . . yes
O(3) P(3) O(7) 108.6(4) . . . yes
O(3) P(3) O(8) 119.1(4) . . . yes
O(3) P(3) O(9) 108.9(4) . . . yes
O(7) P(3) O(8) 109.1(4) . . . yes
O(7) P(3) O(9) 100.2(3) . . . yes
O(8) P(3) O(9) 109.3(4) . . . yes
N(1) P(4) C(4) 108.3(4) . . . yes
N(1) P(4) C(10) 115.0(4) . . . yes
N(1) P(4) C(16) 108.9(4) . . . yes
C(4) P(4) C(10) 107.9(4) . . . yes
C(4) P(4) C(16) 110.1(4) . . . yes
C(10) P(4) C(16) 106.5(4) . . . yes
N(1) P(5) C(22) 114.1(4) . . . yes
N(1) P(5) C(28) 107.4(4) . . . yes
N(1) P(5) C(34) 113.4(4) . . . yes
C(22) P(5) C(28) 108.1(4) . . . yes
C(22) P(5) C(34) 105.3(4) . . . yes
C(28) P(5) C(34) 108.4(4) . . . yes
N(2) P(6) C(40) 106.8(4) . . . yes
N(2) P(6) C(46) 114.3(4) . . . yes
N(2) P(6) C(52) 113.7(4) . . . yes
C(40) P(6) C(46) 108.3(4) . . . yes
C(40) P(6) C(52) 107.3(4) . . . yes
C(46) P(6) C(52) 106.1(4) . . . yes
N(2) P(7) C(58) 108.0(4) . . . yes
N(2) P(7) C(64) 114.5(3) . . . yes
N(2) P(7) C(70) 109.4(4) . . . yes
C(58) P(7) C(64) 107.8(4) . . . yes
C(58) P(7) C(70) 110.5(4) . . . yes
C(64) P(7) C(70) 106.6(4) . . . yes
Pt(1) O(1) P(1) 122.0(4) . . . yes
Pt(1) O(2) P(2) 120.7(3) . . . yes
Pt(1) O(3) P(3) 120.9(4) . . . yes
P(1) O(5) P(2) 125.4(3) . . . yes
P(2) O(7) P(3) 126.1(3) . . . yes
P(1) O(9) P(3) 124.5(4) . . . yes
P(4) N(1) P(5) 146.1(5) . . . yes
P(6) N(2) P(7) 146.2(4) . . . yes
P(4) C(4) C(5) 119.1(6) . . . yes
P(4) C(4) C(9) 121.2(6) . . . yes
C(5) C(4) C(9) 119.6(8) . . . yes
C(4) C(5) C(6) 119.0(8) . . . yes
C(5) C(6) C(7) 120.1(8) . . . yes
C(6) C(7) C(8) 119.7(9) . . . yes
C(7) C(8) C(9) 120.9(10) . . . yes
C(4) C(9) C(8) 120.6(9) . . . yes
P(4) C(10) C(11) 123.6(8) . . . yes
P(4) C(10) C(15) 116.8(7) . . . yes
C(11) C(10) C(15) 119.3(9) . . . yes
C(10) C(11) C(12) 119(1) . . . yes
C(11) C(12) C(13) 119(1) . . . yes
C(12) C(13) C(14) 120.6(9) . . . yes
C(13) C(14) C(15) 120.5(10) . . . yes
C(10) C(15) C(14) 119.8(10) . . . yes
P(4) C(16) C(17) 120.4(6) . . . yes
P(4) C(16) C(21) 121.3(6) . . . yes
C(17) C(16) C(21) 118.3(8) . . . yes
C(16) C(17) C(18) 119.3(8) . . . yes
C(17) C(18) C(19) 121.4(8) . . . yes
C(18) C(19) C(20) 118.5(9) . . . yes
C(19) C(20) C(21) 121.5(9) . . . yes
C(16) C(21) C(20) 120.9(8) . . . yes
P(5) C(22) C(23) 118.1(7) . . . yes
P(5) C(22) C(27) 121.7(7) . . . yes
C(23) C(22) C(27) 120.1(8) . . . yes
C(22) C(23) C(24) 119.6(9) . . . yes
C(23) C(24) C(25) 120.2(9) . . . yes
C(24) C(25) C(26) 119.5(8) . . . yes
C(25) C(26) C(27) 121.7(9) . . . yes
C(22) C(27) C(26) 118.7(9) . . . yes
P(5) C(28) C(29) 121.3(6) . . . yes
P(5) C(28) C(33) 119.4(6) . . . yes
C(29) C(28) C(33) 119.2(7) . . . yes
C(28) C(29) C(30) 120.3(8) . . . yes
C(29) C(30) C(31) 119.7(8) . . . yes
C(30) C(31) C(32) 121.1(8) . . . yes
C(31) C(32) C(33) 119.2(8) . . . yes
C(28) C(33) C(32) 120.5(8) . . . yes
P(5) C(34) C(35) 122.2(6) . . . yes
P(5) C(34) C(39) 120.6(8) . . . yes
C(35) C(34) C(39) 116.8(9) . . . yes
C(34) C(35) C(36) 120.4(9) . . . yes
C(35) C(36) C(37) 121.1(10) . . . yes
C(36) C(37) C(38) 119.2(10) . . . yes
C(37) C(38) C(39) 121(1) . . . yes
C(34) C(39) C(38) 121(1) . . . yes
P(6) C(40) C(41) 121.0(7) . . . yes
P(6) C(40) C(45) 120.6(6) . . . yes
C(41) C(40) C(45) 118.4(8) . . . yes
C(40) C(41) C(42) 119.8(9) . . . yes
C(41) C(42) C(43) 121.1(10) . . . yes
C(42) C(43) C(44) 120.1(9) . . . yes
C(43) C(44) C(45) 120.0(9) . . . yes
C(40) C(45) C(44) 120.6(9) . . . yes
P(6) C(46) C(47) 123.9(7) . . . yes
P(6) C(46) C(51) 117.8(7) . . . yes
C(47) C(46) C(51) 118.2(9) . . . yes
C(46) C(47) C(48) 120.2(9) . . . yes
C(47) C(48) C(49) 121.0(10) . . . yes
C(48) C(49) C(50) 119.1(10) . . . yes
C(49) C(50) C(51) 121(1) . . . yes
C(46) C(51) C(50) 120(1) . . . yes
P(6) C(52) C(53) 121.1(7) . . . yes
P(6) C(52) C(57) 119.1(7) . . . yes
C(53) C(52) C(57) 119.8(8) . . . yes
C(52) C(53) C(54) 120.5(9) . . . yes
C(53) C(54) C(55) 119.0(9) . . . yes
C(54) C(55) C(56) 121.3(9) . . . yes
C(55) C(56) C(57) 118.8(9) . . . yes
C(52) C(57) C(56) 120.5(8) . . . yes
P(7) C(58) C(59) 119.4(7) . . . yes
P(7) C(58) C(63) 122.1(7) . . . yes
C(59) C(58) C(63) 118.5(9) . . . yes
C(58) C(59) C(60) 119.5(9) . . . yes
C(59) C(60) C(61) 121.7(10) . . . yes
C(60) C(61) C(62) 119.1(9) . . . yes
C(61) C(62) C(63) 121.0(9) . . . yes
C(58) C(63) C(62) 120.1(9) . . . yes
P(7) C(64) C(65) 121.8(7) . . . yes
P(7) C(64) C(69) 118.3(7) . . . yes
C(65) C(64) C(69) 119.5(8) . . . yes
C(64) C(65) C(66) 119(1) . . . yes
C(65) C(66) C(67) 121(1) . . . yes
C(66) C(67) C(68) 119.8(10) . . . yes
C(67) C(68) C(69) 120(1) . . . yes
C(64) C(69) C(68) 118.4(9) . . . yes
P(7) C(70) C(71) 120.2(6) . . . yes
P(7) C(70) C(75) 120.4(6) . . . yes
C(71) C(70) C(75) 119.3(7) . . . yes
C(70) C(71) C(72) 121.3(9) . . . yes
C(71) C(72) C(73) 118.8(9) . . . yes
C(72) C(73) C(74) 121.8(9) . . . yes
C(73) C(74) C(75) 119.5(9) . . . yes
C(70) C(75) C(74) 119.3(8) . . . yes

loop_
_geom_bond_atom_site_label_1
_geom_bond_atom_site_label_2
_geom_bond_distance
_geom_bond_site_symmetry_1
_geom_bond_site_symmetry_2
_geom_bond_publ_flag
Pt(1) O(1) 2.191(8) . . yes
Pt(1) O(2) 2.197(6) . . yes
Pt(1) O(3) 2.223(7) . . yes
Pt(1) C(1) 2.05(1) . . yes
Pt(1) C(2) 2.002(10) . . yes
Pt(1) C(3) 2.00(1) . . yes
P(1) O(1) 1.492(9) . . yes
P(1) O(4) 1.458(6) . . yes
P(1) O(5) 1.614(6) . . yes
P(1) O(9) 1.613(6) . . yes
P(2) O(2) 1.510(6) . . yes
P(2) O(5) 1.606(5) . . yes
P(2) O(6) 1.462(5) . . yes
P(2) O(7) 1.603(5) . . yes
P(3) O(3) 1.478(7) . . yes
P(3) O(7) 1.594(6) . . yes
P(3) O(8) 1.472(7) . . yes
P(3) O(9) 1.629(6) . . yes
P(4) N(1) 1.569(6) . . yes
P(4) C(4) 1.808(8) . . yes
P(4) C(10) 1.802(9) . . yes
P(4) C(16) 1.794(8) . . yes
P(5) N(1) 1.575(6) . . yes
P(5) C(22) 1.803(8) . . yes
P(5) C(28) 1.789(8) . . yes
P(5) C(34) 1.802(8) . . yes
P(6) N(2) 1.566(6) . . yes
P(6) C(40) 1.801(8) . . yes
P(6) C(46) 1.798(8) . . yes
P(6) C(52) 1.814(8) . . yes
P(7) N(2) 1.582(6) . . yes
P(7) C(58) 1.804(8) . . yes
P(7) C(64) 1.786(8) . . yes
P(7) C(70) 1.789(8) . . yes
C(4) C(5) 1.40(1) . . yes
C(4) C(9) 1.37(1) . . yes
C(5) C(6) 1.37(1) . . yes
C(6) C(7) 1.40(1) . . yes
C(7) C(8) 1.35(1) . . yes
C(8) C(9) 1.36(1) . . yes
C(10) C(11) 1.36(1) . . yes
C(10) C(15) 1.40(1) . . yes
C(11) C(12) 1.42(1) . . yes
C(12) C(13) 1.35(2) . . yes
C(13) C(14) 1.37(2) . . yes
C(14) C(15) 1.38(1) . . yes
C(16) C(17) 1.40(1) . . yes
C(16) C(21) 1.38(1) . . yes
C(17) C(18) 1.38(1) . . yes
C(18) C(19) 1.39(1) . . yes
C(19) C(20) 1.35(1) . . yes
C(20) C(21) 1.37(1) . . yes
C(22) C(23) 1.39(1) . . yes
C(22) C(27) 1.38(1) . . yes
C(23) C(24) 1.39(1) . . yes
C(24) C(25) 1.38(1) . . yes
C(25) C(26) 1.35(1) . . yes
C(26) C(27) 1.40(1) . . yes
C(28) C(29) 1.40(1) . . yes
C(28) C(33) 1.38(1) . . yes
C(29) C(30) 1.38(1) . . yes
C(30) C(31) 1.37(1) . . yes
C(31) C(32) 1.38(1) . . yes
C(32) C(33) 1.39(1) . . yes
C(34) C(35) 1.40(1) . . yes
C(34) C(39) 1.39(1) . . yes
C(35) C(36) 1.36(1) . . yes
C(36) C(37) 1.39(1) . . yes
C(37) C(38) 1.33(2) . . yes
C(38) C(39) 1.37(2) . . yes
C(40) C(41) 1.39(1) . . yes
C(40) C(45) 1.38(1) . . yes
C(41) C(42) 1.38(1) . . yes
C(42) C(43) 1.34(1) . . yes
C(43) C(44) 1.37(1) . . yes
C(44) C(45) 1.37(1) . . yes
C(46) C(47) 1.36(1) . . yes
C(46) C(51) 1.40(1) . . yes
C(47) C(48) 1.39(1) . . yes
C(48) C(49) 1.35(1) . . yes
C(49) C(50) 1.36(2) . . yes
C(50) C(51) 1.36(1) . . yes
C(52) C(53) 1.37(1) . . yes
C(52) C(57) 1.39(1) . . yes
C(53) C(54) 1.37(1) . . yes
C(54) C(55) 1.38(1) . . yes
C(55) C(56) 1.38(1) . . yes
C(56) C(57) 1.37(1) . . yes
C(58) C(59) 1.37(1) . . yes
C(58) C(63) 1.39(1) . . yes
C(59) C(60) 1.39(1) . . yes
C(60) C(61) 1.35(1) . . yes
C(61) C(62) 1.35(1) . . yes
C(62) C(63) 1.38(1) . . yes
C(64) C(65) 1.39(1) . . yes
C(64) C(69) 1.38(1) . . yes
C(65) C(66) 1.36(1) . . yes
C(66) C(67) 1.35(2) . . yes
C(67) C(68) 1.36(2) . . yes
C(68) C(69) 1.40(1) . . yes
C(70) C(71) 1.39(1) . . yes
C(70) C(75) 1.39(1) . . yes
C(71) C(72) 1.37(1) . . yes
C(72) C(73) 1.38(1) . . yes
C(73) C(74) 1.36(1) . . yes
C(74) C(75) 1.40(1) . . yes

loop_
_geom_contact_atom_site_label_1
_geom_contact_atom_site_label_2
_geom_contact_distance
_geom_contact_site_symmetry_1
_geom_contact_site_symmetry_2
_geom_contact_publ_flag
O(1) C(62) 3.50(1) . 4_464 ?
O(2) C(24) 3.31(1) . 2_564 ?
O(4) C(8) 3.21(1) . 4_464 ?
O(4) C(72) 3.30(1) . 3_445 ?
O(4) C(49) 3.36(1) . 3_455 ?
O(4) C(9) 3.42(1) . 4_464 ?
O(4) C(50) 3.55(1) . 3_455 ?
O(5) C(56) 3.22(1) . 3_445 ?
O(5) C(72) 3.26(1) . 3_445 ?
O(5) C(57) 3.415(10) . 3_445 ?
O(5) C(73) 3.44(1) . 3_445 ?
O(5) C(71) 3.55(1) . 3_445 ?
O(6) C(25) 3.24(1) . 2_564 ?
O(6) C(69) 3.31(1) . 3_445 ?
O(6) C(17) 3.36(1) . . ?
O(6) C(74) 3.36(1) . 3_445 ?
O(6) C(75) 3.370(10) . 3_445 ?
O(7) C(5) 3.243(10) . . ?
O(7) C(73) 3.49(1) . 3_445 ?
O(7) C(6) 3.49(1) . . ?
O(8) C(66) 3.14(1) . 3_455 ?
O(8) C(12) 3.25(2) . . ?
O(8) C(11) 3.37(1) . . ?
O(8) C(43) 3.44(1) . 2_575 ?
C(7) C(42) 3.58(1) . 2_575 ?
C(14) C(54) 3.59(1) . 4_465 ?
C(20) C(47) 3.55(1) . 2_565 ?
C(33) C(72) 3.57(1) . 2_575 ?
C(35) C(72) 3.46(1) . 2_575 ?
C(35) C(71) 3.54(1) . 2_575 ?
C(36) C(71) 3.53(1) . 2_575 ?

loop_
_geom_torsion_atom_site_label_1
_geom_torsion_atom_site_label_2
_geom_torsion_atom_site_label_3
_geom_torsion_atom_site_label_4
_geom_torsion
_geom_torsion_site_symmetry_1
_geom_torsion_site_symmetry_2
_geom_torsion_site_symmetry_3
_geom_torsion_site_symmetry_4
_geom_torsion_publ_flag
Pt(1) O(1) P(1) O(4) 179.8(4) . . . . yes
Pt(1) O(1) P(1) O(5) -53.3(5) . . . . yes
Pt(1) O(1) P(1) O(9) 54.7(5) . . . . yes
Pt(1) O(2) P(2) O(5) 54.2(5) . . . . yes
Pt(1) O(2) P(2) O(6) -179.5(3) . . . . yes
Pt(1) O(2) P(2) O(7) -53.7(5) . . . . yes
Pt(1) O(3) P(3) O(7) 54.6(5) . . . . yes
Pt(1) O(3) P(3) O(8) -179.8(4) . . . . yes
Pt(1) O(3) P(3) O(9) -53.6(5) . . . . yes
P(1) O(1) Pt(1) O(2) 44.1(5) . . . . yes
P(1) O(1) Pt(1) O(3) -44.2(5) . . . . yes
P(1) O(1) Pt(1) C(1) 132.3(6) . . . . yes
P(1) O(1) Pt(1) C(2) -134.6(7) . . . . yes
P(1) O(1) Pt(1) C(3) 123(44) . . . . yes
P(1) O(5) P(2) O(2) -62.3(5) . . . . yes
P(1) O(5) P(2) O(6) 166.9(4) . . . . yes
P(1) O(5) P(2) O(7) 51.4(5) . . . . yes
P(1) O(9) P(3) O(3) 62.6(6) . . . . yes
P(1) O(9) P(3) O(7) -51.2(5) . . . . yes
P(1) O(9) P(3) O(8) -165.8(5) . . . . yes
P(2) O(2) Pt(1) O(1) -44.1(4) . . . . yes
P(2) O(2) Pt(1) O(3) 44.8(4) . . . . yes
P(2) O(2) Pt(1) C(1) -134.9(5) . . . . yes
P(2) O(2) Pt(1) C(2) 0(15) . . . . yes
P(2) O(2) Pt(1) C(3) 136.5(6) . . . . yes
P(2) O(5) P(1) O(1) 61.4(5) . . . . yes
P(2) O(5) P(1) O(4) -167.6(4) . . . . yes
P(2) O(5) P(1) O(9) -51.5(5) . . . . yes
P(2) O(7) P(3) O(3) -61.5(5) . . . . yes
P(2) O(7) P(3) O(8) 167.2(4) . . . . yes
P(2) O(7) P(3) O(9) 52.5(5) . . . . yes
P(3) O(3) Pt(1) O(1) 43.5(4) . . . . yes
P(3) O(3) Pt(1) O(2) -45.6(4) . . . . yes
P(3) O(3) Pt(1) C(1) -39(7) . . . . yes
P(3) O(3) Pt(1) C(2) 133.1(5) . . . . yes
P(3) O(3) Pt(1) C(3) -136.4(5) . . . . yes
P(3) O(7) P(2) O(2) 60.9(5) . . . . yes
P(3) O(7) P(2) O(5) -52.5(5) . . . . yes
P(3) O(7) P(2) O(6) -168.4(4) . . . . yes
P(3) O(9) P(1) O(1) -62.2(6) . . . . yes
P(3) O(9) P(1) O(4) 167.8(5) . . . . yes
P(3) O(9) P(1) O(5) 51.0(5) . . . . yes
P(4) N(1) P(5) C(22) 51(1) . . . . yes
P(4) N(1) P(5) C(28) 171.2(9) . . . . yes
P(4) N(1) P(5) C(34) -69(1) . . . . yes
P(4) C(4) C(5) C(6) 176.1(8) . . . . yes
P(4) C(4) C(9) C(8) -178.0(8) . . . . yes
P(4) C(10) C(11) C(12) -171.5(8) . . . . yes
P(4) C(10) C(15) C(14) 172.7(7) . . . . yes
P(4) C(16) C(17) C(18) -180.0 . . . . yes
P(4) C(16) C(21) C(20) 179.0(7) . . . . yes
P(5) N(1) P(4) C(4) 123.4(9) . . . . yes
P(5) N(1) P(4) C(10) 2(1) . . . . yes
P(5) N(1) P(4) C(16) -116.9(9) . . . . yes
P(5) C(22) C(23) C(24) -173.0(7) . . . . yes
P(5) C(22) C(27) C(26) 175.7(7) . . . . yes
P(5) C(28) C(29) C(30) -178.4(7) . . . . yes
P(5) C(28) C(33) C(32) 177.2(7) . . . . yes
P(5) C(34) C(35) C(36) -174.9(8) . . . . yes
P(5) C(34) C(39) C(38) 175(1) . . . . yes
P(6) N(2) P(7) C(58) -119.4(9) . . . . yes
P(6) N(2) P(7) C(64) 0(1) . . . . yes
P(6) N(2) P(7) C(70) 120.3(9) . . . . yes
P(6) C(40) C(41) C(42) 178.4(8) . . . . yes
P(6) C(40) C(45) C(44) -178.8(8) . . . . yes
P(6) C(46) C(47) C(48) 178.8(7) . . . . yes
P(6) C(46) C(51) C(50) 179.8(9) . . . . yes
P(6) C(52) C(53) C(54) -178.7(8) . . . . yes
P(6) C(52) C(57) C(56) 178.4(8) . . . . yes
P(7) N(2) P(6) C(40) -177.4(8) . . . . yes
P(7) N(2) P(6) C(46) 62.8(10) . . . . yes
P(7) N(2) P(6) C(52) -59.2(10) . . . . yes
P(7) C(58) C(59) C(60) 177.8(10) . . . . yes
P(7) C(58) C(63) C(62) -177.0(9) . . . . yes
P(7) C(64) C(65) C(66) 171.3(8) . . . . yes
P(7) C(64) C(69) C(68) -171.1(7) . . . . yes
P(7) C(70) C(71) C(72) -177.1(7) . . . . yes
P(7) C(70) C(75) C(74) 177.9(6) . . . . yes
N(1) P(4) C(4) C(5) 174.3(7) . . . . yes
N(1) P(4) C(4) C(9) -8.3(8) . . . . yes
N(1) P(4) C(10) C(11) 112.2(8) . . . . yes
N(1) P(4) C(10) C(15) -62.6(8) . . . . yes
N(1) P(4) C(16) C(17) 168.7(6) . . . . yes
N(1) P(4) C(16) C(21) -10.3(8) . . . . yes
N(1) P(5) C(22) C(23) 45.6(8) . . . . yes
N(1) P(5) C(22) C(27) -130.3(7) . . . . yes
N(1) P(5) C(28) C(29) -155.6(7) . . . . yes
N(1) P(5) C(28) C(33) 25.3(8) . . . . yes
N(1) P(5) C(34) C(35) -139.3(7) . . . . yes
N(1) P(5) C(34) C(39) 47.4(9) . . . . yes
N(2) P(6) C(40) C(41) 162.9(7) . . . . yes
N(2) P(6) C(40) C(45) -16.2(8) . . . . yes
N(2) P(6) C(46) C(47) 122.9(8) . . . . yes
N(2) P(6) C(46) C(51) -59.5(9) . . . . yes
N(2) P(6) C(52) C(53) 136.6(7) . . . . yes
N(2) P(6) C(52) C(57) -43.5(8) . . . . yes
N(2) P(7) C(58) C(59) 19.3(9) . . . . yes
N(2) P(7) C(58) C(63) -161.1(8) . . . . yes
N(2) P(7) C(64) C(65) -109.2(7) . . . . yes
N(2) P(7) C(64) C(69) 63.7(8) . . . . yes
N(2) P(7) C(70) C(71) 15.1(8) . . . . yes
N(2) P(7) C(70) C(75) -162.4(6) . . . . yes
C(4) P(4) C(10) C(11) -8.8(9) . . . . yes
C(4) P(4) C(10) C(15) 176.4(7) . . . . yes
C(4) P(4) C(16) C(17) -72.6(7) . . . . yes
C(4) P(4) C(16) C(21) 108.3(7) . . . . yes
C(4) C(5) C(6) C(7) 1(1) . . . . yes
C(4) C(9) C(8) C(7) 2(1) . . . . yes
C(5) C(4) P(4) C(10) -60.6(8) . . . . yes
C(5) C(4) P(4) C(16) 55.3(8) . . . . yes
C(5) C(4) C(9) C(8) 0(1) . . . . yes
C(5) C(6) C(7) C(8) 0(1) . . . . yes
C(6) C(5) C(4) C(9) -1(1) . . . . yes
C(6) C(7) C(8) C(9) -1(1) . . . . yes
C(9) C(4) P(4) C(10) 116.9(7) . . . . yes
C(9) C(4) P(4) C(16) -127.3(7) . . . . yes
C(10) P(4) C(16) C(17) 44.2(7) . . . . yes
C(10) P(4) C(16) C(21) -134.9(7) . . . . yes
C(10) C(11) C(12) C(13) -2(1) . . . . yes
C(10) C(15) C(14) C(13) 0(1) . . . . yes
C(11) C(10) P(4) C(16) -127.1(8) . . . . yes
C(11) C(10) C(15) C(14) -2(1) . . . . yes
C(11) C(12) C(13) C(14) 0(1) . . . . yes
C(12) C(11) C(10) C(15) 3(1) . . . . yes
C(12) C(13) C(14) C(15) 0(1) . . . . yes
C(15) C(10) P(4) C(16) 58.2(8) . . . . yes
C(16) C(17) C(18) C(19) 0(1) . . . . yes
C(16) C(21) C(20) C(19) 1(1) . . . . yes
C(17) C(16) C(21) C(20) 0(1) . . . . yes
C(17) C(18) C(19) C(20) 0(1) . . . . yes
C(18) C(17) C(16) C(21) 0(1) . . . . yes
C(18) C(19) C(20) C(21) -1(1) . . . . yes
C(22) P(5) C(28) C(29) -32.1(8) . . . . yes
C(22) P(5) C(28) C(33) 148.7(7) . . . . yes
C(22) P(5) C(34) C(35) 95.3(7) . . . . yes
C(22) P(5) C(34) C(39) -78.0(9) . . . . yes
C(22) C(23) C(24) C(25) -3(1) . . . . yes
C(22) C(27) C(26) C(25) -1(1) . . . . yes
C(23) C(22) P(5) C(28) -73.7(7) . . . . yes
C(23) C(22) P(5) C(34) 170.6(7) . . . . yes
C(23) C(22) C(27) C(26) 0(1) . . . . yes
C(23) C(24) C(25) C(26) 1(1) . . . . yes
C(24) C(23) C(22) C(27) 2(1) . . . . yes
C(24) C(25) C(26) C(27) 1(1) . . . . yes
C(27) C(22) P(5) C(28) 110.4(7) . . . . yes
C(27) C(22) P(5) C(34) -5.3(8) . . . . yes
C(28) P(5) C(34) C(35) -20.1(8) . . . . yes
C(28) P(5) C(34) C(39) 166.6(8) . . . . yes
C(28) C(29) C(30) C(31) 0(1) . . . . yes
C(28) C(33) C(32) C(31) 1(1) . . . . yes
C(29) C(28) P(5) C(34) 81.5(8) . . . . yes
C(29) C(28) C(33) C(32) -1(1) . . . . yes
C(29) C(30) C(31) C(32) 0(1) . . . . yes
C(30) C(29) C(28) C(33) 0(1) . . . . yes
C(30) C(31) C(32) C(33) 0(1) . . . . yes
C(33) C(28) P(5) C(34) -97.6(7) . . . . yes
C(34) C(35) C(36) C(37) 1(1) . . . . yes
C(34) C(39) C(38) C(37) -2(2) . . . . yes
C(35) C(34) C(39) C(38) 1(1) . . . . yes
C(35) C(36) C(37) C(38) -2(1) . . . . yes
C(36) C(35) C(34) C(39) -1(1) . . . . yes
C(36) C(37) C(38) C(39) 2(1) . . . . yes
C(40) P(6) C(46) C(47) 4.0(9) . . . . yes
C(40) P(6) C(46) C(51) -178.4(8) . . . . yes
C(40) P(6) C(52) C(53) -105.5(8) . . . . yes
C(40) P(6) C(52) C(57) 74.4(7) . . . . yes
C(40) C(41) C(42) C(43) 1(1) . . . . yes
C(40) C(45) C(44) C(43) 0(1) . . . . yes
C(41) C(40) P(6) C(46) -73.5(8) . . . . yes
C(41) C(40) P(6) C(52) 40.6(8) . . . . yes
C(41) C(40) C(45) C(44) 2(1) . . . . yes
C(41) C(42) C(43) C(44) 0(1) . . . . yes
C(42) C(41) C(40) C(45) -2(1) . . . . yes
C(42) C(43) C(44) C(45) 0(1) . . . . yes
C(45) C(40) P(6) C(46) 107.4(8) . . . . yes
C(45) C(40) P(6) C(52) -138.5(7) . . . . yes
C(46) P(6) C(52) C(53) 10.0(8) . . . . yes
C(46) P(6) C(52) C(57) -170.0(7) . . . . yes
C(46) C(47) C(48) C(49) 0(1) . . . . yes
C(46) C(51) C(50) C(49) 2(1) . . . . yes
C(47) C(46) P(6) C(52) -110.9(8) . . . . yes
C(47) C(46) C(51) C(50) -2(1) . . . . yes
C(47) C(48) C(49) C(50) 0(1) . . . . yes
C(48) C(47) C(46) C(51) 1(1) . . . . yes
C(48) C(49) C(50) C(51) 0(1) . . . . yes
C(51) C(46) P(6) C(52) 66.7(8) . . . . yes
C(52) C(53) C(54) C(55) -1(1) . . . . yes
C(52) C(57) C(56) C(55) 2(1) . . . . yes
C(53) C(52) C(57) C(56) -1(1) . . . . yes
C(53) C(54) C(55) C(56) 2(1) . . . . yes
C(54) C(53) C(52) C(57) 1(1) . . . . yes
C(54) C(55) C(56) C(57) -2(1) . . . . yes
C(58) P(7) C(64) C(65) 11.0(8) . . . . yes
C(58) P(7) C(64) C(69) -176.1(7) . . . . yes
C(58) P(7) C(70) C(71) -103.6(7) . . . . yes
C(58) P(7) C(70) C(75) 78.8(7) . . . . yes
C(58) C(59) C(60) C(61) 0(2) . . . . yes
C(58) C(63) C(62) C(61) -1(1) . . . . yes
C(59) C(58) P(7) C(64) -104.9(8) . . . . yes
C(59) C(58) P(7) C(70) 138.9(8) . . . . yes
C(59) C(58) C(63) C(62) 2(1) . . . . yes
C(59) C(60) C(61) C(62) 0(2) . . . . yes
C(60) C(59) C(58) C(63) -1(1) . . . . yes
C(60) C(61) C(62) C(63) 0(1) . . . . yes
C(63) C(58) P(7) C(64) 74.7(8) . . . . yes
C(63) C(58) P(7) C(70) -41.5(9) . . . . yes
C(64) P(7) C(70) C(71) 139.4(7) . . . . yes
C(64) P(7) C(70) C(75) -38.1(7) . . . . yes
C(64) C(65) C(66) C(67) 0(1) . . . . yes
C(64) C(69) C(68) C(67) -1(1) . . . . yes
C(65) C(64) P(7) C(70) 129.7(7) . . . . yes
C(65) C(64) C(69) C(68) 1(1) . . . . yes
C(65) C(66) C(67) C(68) 0(2) . . . . yes
C(66) C(65) C(64) C(69) -1(1) . . . . yes
C(66) C(67) C(68) C(69) 0(1) . . . . yes
C(69) C(64) P(7) C(70) -57.4(7) . . . . yes
C(70) C(71) C(72) C(73) 0(1) . . . . yes
C(70) C(75) C(74) C(73) 0(1) . . . . yes
C(71) C(70) C(75) C(74) 0(1) . . . . yes
C(71) C(72) C(73) C(74) 0(1) . . . . yes
C(72) C(71) C(70) C(75) 0(1) . . . . yes
C(72) C(73) C(74) C(75) 0(1) . . . . yes
C(72) C(73) C(74) C(75) 0(1) . . . . yes
